data_7034196
loop_
_publ_author_name
'Xu, Chao'
'Hedin, Niklas'
'Shi, Hua-Tian'
'Xin, ZhiFeng'
'Zhang, Qian-Feng'

_publ_section_title
;
 Stepwise assembly of a semiconducting coordination polymer
 [Cd8S(SPh)14(DMF)(bpy)]n and its photodegradation of organic dyes.
;
_journal_issue 14
_journal_name_full 'Dalton transactions (Cambridge, England : 2003)'
_journal_page_first 6400
_journal_page_last 6405
_journal_paper_doi 10.1039/c4dt03687e
_journal_volume 44
_journal_year 2015
_chemical_formula_sum 'C93 H91 Cd8 N3 O3 S15'
_chemical_formula_weight 2678.79
_chemical_name_systematic 'Cd8S(SPh)14(DMF)3 cluster'
_space_group_IT_number 2
_symmetry_cell_setting triclinic
_symmetry_space_group_name_Hall '-P 1'
_symmetry_space_group_name_H-M 'P -1'
_atom_sites_solution_hydrogens geom
_atom_sites_solution_primary direct
_atom_sites_solution_secondary difmap
_audit_creation_method SHELXL-97
_audit_update_record
;
2014-12-25 deposited with the CCDC.
2015-02-25 downloaded from the CCDC.
;
_cell_angle_alpha 94.8390(10)
_cell_angle_beta 96.9180(10)
_cell_angle_gamma 105.8390(10)
_cell_formula_units_Z 2
_cell_length_a 13.9033(3)
_cell_length_b 18.5803(3)
_cell_length_c 21.1933(4)
_cell_measurement_reflns_used 9890
_cell_measurement_temperature 296(2)
_cell_measurement_theta_max 25.95
_cell_measurement_theta_min 2.38
_cell_volume 5189.06(17)
_computing_cell_refinement 'Bruker SMART'
_computing_data_collection 'Bruker SMART'
_computing_data_reduction 'Bruker SAINT'
_computing_molecular_graphics 'Bruker SHELXTL'
_computing_publication_material 'Bruker SHELXTL'
_computing_structure_refinement 'SHELXL-97 (Sheldrick, 1997)'
_computing_structure_solution 'SHELXS-97 (Sheldrick, 1990)'
_diffrn_ambient_temperature 296(2)
_diffrn_measured_fraction_theta_full 0.995
_diffrn_measured_fraction_theta_max 0.995
_diffrn_measurement_device_type 'CCD area detector'
_diffrn_measurement_method 'phi and omega scans'
_diffrn_radiation_monochromator graphite
_diffrn_radiation_source 'fine-focus sealed tube'
_diffrn_radiation_type MoK\a
_diffrn_radiation_wavelength 0.71073
_diffrn_reflns_av_R_equivalents 0.0321
_diffrn_reflns_av_unetI/netI 0.0319
_diffrn_reflns_limit_h_max 18
_diffrn_reflns_limit_h_min -18
_diffrn_reflns_limit_k_max 24
_diffrn_reflns_limit_k_min -24
_diffrn_reflns_limit_l_max 27
_diffrn_reflns_limit_l_min -25
_diffrn_reflns_number 96974
_diffrn_reflns_theta_full 27.52
_diffrn_reflns_theta_max 27.52
_diffrn_reflns_theta_min 1.54
_exptl_absorpt_coefficient_mu 1.954
_exptl_absorpt_correction_T_max 0.7199
_exptl_absorpt_correction_T_min 0.6205
_exptl_absorpt_correction_type multi-scan
_exptl_absorpt_process_details sadabs
_exptl_crystal_colour colourless
_exptl_crystal_density_diffrn 1.714
_exptl_crystal_density_method 'not measured'
_exptl_crystal_description block
_exptl_crystal_F_000 2636
_exptl_crystal_size_max 0.27
_exptl_crystal_size_mid 0.20
_exptl_crystal_size_min 0.18
_refine_diff_density_max 1.176
_refine_diff_density_min -0.711
_refine_diff_density_rms 0.087
_refine_ls_extinction_method none
_refine_ls_goodness_of_fit_ref 1.032
_refine_ls_hydrogen_treatment mixed
_refine_ls_matrix_type full
_refine_ls_number_parameters 1068
_refine_ls_number_reflns 23752
_refine_ls_number_restraints 1065
_refine_ls_restrained_S_all 1.046
_refine_ls_R_factor_all 0.0651
_refine_ls_R_factor_gt 0.0399
_refine_ls_shift/su_max 0.001
_refine_ls_shift/su_mean 0.000
_refine_ls_structure_factor_coef Fsqd
_refine_ls_weighting_details 'calc w=1/[\s^2^(Fo^2^)+(0.0468P)^2^+5.6607P] where P=(Fo^2^+2Fc^2^)/3'
_refine_ls_weighting_scheme calc
_refine_ls_wR_factor_gt 0.0947
_refine_ls_wR_factor_ref 0.1071
_reflns_number_gt 16917
_reflns_number_total 23752
_reflns_threshold_expression >2sigma(I)
_cod_data_source_file c4dt03687e2.cif
_cod_data_source_block p-1
_cod_depositor_comments 'Adding full bibliography for 7034196--7034197.cif.'
_cod_original_sg_symbol_H-M p-1
_cod_database_code 7034196

loop_
_symmetry_equiv_pos_as_xyz
'x, y, z'
'-x, -y, -z'

loop_
_atom_site_label
_atom_site_type_symbol
_atom_site_fract_x
_atom_site_fract_y
_atom_site_fract_z
_atom_site_U_iso_or_equiv
_atom_site_adp_type
_atom_site_occupancy
_atom_site_symmetry_multiplicity
_atom_site_calc_flag
_atom_site_refinement_flags
_atom_site_disorder_assembly
_atom_site_disorder_group
Cd1 Cd -0.13625(3) 0.89028(2) 0.201039(19) 0.06530(11) Uani 1 1 d U A 1
Cd2 Cd -0.18638(3) 0.532924(19) 0.265567(17) 0.05497(9) Uani 1 1 d U A 1
Cd3 Cd 0.14032(3) 0.630157(19) 0.306159(17) 0.05425(9) Uani 1 1 d U A 1
Cd4 Cd 0.20176(3) 0.72748(2) 0.150228(19) 0.06391(11) Uani 1 1 d U A 1
Cd5 Cd 0.17174(3) 0.818883(19) 0.420922(17) 0.05502(9) Uani 1 1 d U A 1
Cd6 Cd 0.13687(3) 0.869085(18) 0.254981(16) 0.05169(9) Uani 1 1 d U A 1
Cd7 Cd -0.08923(2) 0.752084(18) 0.333965(15) 0.04646(8) Uani 1 1 d U A 1
Cd8 Cd -0.07320(3) 0.690787(19) 0.159846(16) 0.05169(9) Uani 1 1 d U A 1
S1 S -0.24035(15) 0.97617(11) 0.18141(10) 0.0957(5) Uani 1 1 d U A 1
S2 S -0.34038(13) 0.43227(9) 0.27367(9) 0.0903(5) Uani 1 1 d U A 1
S3 S 0.04435(10) 0.92762(7) 0.17398(6) 0.0576(3) Uani 1 1 d U A 1
S4 S -0.21570(10) 0.75132(8) 0.15123(6) 0.0626(3) Uani 1 1 d U A 1
S5 S -0.11720(9) 0.87975(6) 0.32254(6) 0.0519(3) Uani 1 1 d U A 1
S6 S -0.24915(8) 0.64724(6) 0.30078(6) 0.0514(3) Uani 1 1 d U A 1
S7 S -0.02065(9) 0.55475(7) 0.34333(6) 0.0550(3) Uani 1 1 d U A 1
S8 S -0.12398(9) 0.54952(7) 0.15820(6) 0.0561(3) Uani 1 1 d U A 1
S9 S 0.00122(9) 0.74573(6) 0.44431(5) 0.0492(3) Uani 1 1 d U A 1
S10 S 0.17776(9) 0.60329(7) 0.19242(6) 0.0575(3) Uani 1 1 d U A 1
S11 S 0.27310(9) 0.73595(6) 0.38290(6) 0.0511(3) Uani 1 1 d U A 1
S12 S 0.17075(9) 0.93532(6) 0.36897(6) 0.0504(3) Uani 1 1 d U A 1
S13 S 0.29931(9) 0.84425(7) 0.22678(6) 0.0599(3) Uani 1 1 d U A 1
S14 S 0.04995(9) 0.74688(7) 0.08456(6) 0.0541(3) Uani 1 1 d U A 1
S15 S 0.04242(8) 0.73446(5) 0.26589(5) 0.0408(2) Uani 1 1 d U A 1
O1 O 0.2449(3) 0.8639(2) 0.52323(18) 0.0748(10) Uani 1 1 d U A 1
O2 O 0.3163(4) 0.7290(3) 0.0854(3) 0.1109(16) Uani 1 1 d U A 1
O3 O 0.2262(3) 0.5426(2) 0.3381(2) 0.0817(11) Uani 1 1 d U A 1
N1 N 0.2442(4) 0.8610(3) 0.6288(2) 0.0850(14) Uani 1 1 d U A 1
N2 N 0.4589(6) 0.7911(5) 0.0538(5) 0.153(3) Uani 1 1 d DU A 1
N3 N 0.3407(4) 0.4774(3) 0.3440(3) 0.0866(15) Uani 1 1 d U A 1
C1 C 0.2353(4) 0.8293(3) 0.5702(3) 0.0721(14) Uani 1 1 d U A 1
H1 H 0.2209 0.7771 0.5634 0.086 Uiso 1 1 calc R A 1
C3 C 0.2643(8) 0.9404(5) 0.6446(4) 0.148(4) Uani 1 1 d U A 1
H3A H 0.2581 0.9635 0.6061 0.222 Uiso 1 1 calc R A 1
H3B H 0.3317 0.9609 0.6675 0.222 Uiso 1 1 calc R A 1
H3C H 0.2167 0.9501 0.6710 0.222 Uiso 1 1 calc R A 1
C4 C 0.2407(9) 0.8169(6) 0.6821(4) 0.167(4) Uani 1 1 d U A 1
H4A H 0.2143 0.7643 0.6664 0.251 Uiso 1 1 calc R A 1
H4B H 0.1978 0.8308 0.7103 0.251 Uiso 1 1 calc R A 1
H4C H 0.3077 0.8264 0.7051 0.251 Uiso 1 1 calc R A 1
C5 C 0.3715(10) 0.7623(8) 0.0600(8) 0.202(5) Uani 1 1 d U A 1
H5 H 0.3336 0.7754 0.0260 0.242 Uiso 1 1 calc R A 1
C6 C 0.5166(16) 0.8356(12) 0.0167(11) 0.390(13) Uani 1 1 d DU A 1
H6A H 0.5526 0.8070 -0.0059 0.585 Uiso 1 1 calc R A 1
H6B H 0.5640 0.8779 0.0432 0.585 Uiso 1 1 calc R A 1
H6C H 0.4739 0.8533 -0.0136 0.585 Uiso 1 1 calc R A 1
C7 C 0.5198(14) 0.7877(11) 0.1122(9) 0.301(10) Uani 1 1 d U A 1
H7A H 0.5710 0.8350 0.1246 0.452 Uiso 1 1 calc R A 1
H7B H 0.5514 0.7482 0.1060 0.452 Uiso 1 1 calc R A 1
H7C H 0.4781 0.7776 0.1452 0.452 Uiso 1 1 calc R A 1
C8 C 0.3105(6) 0.5379(4) 0.3465(4) 0.0957(19) Uani 1 1 d U A 1
H8 H 0.3613 0.5834 0.3561 0.115 Uiso 1 1 calc R A 1
C9 C 0.2724(9) 0.4054(5) 0.3254(7) 0.198(6) Uani 1 1 d U A 1
H9A H 0.2066 0.4101 0.3109 0.298 Uiso 1 1 calc R A 1
H9B H 0.2691 0.3770 0.3613 0.298 Uiso 1 1 calc R A 1
H9C H 0.2949 0.3798 0.2914 0.298 Uiso 1 1 calc R A 1
C10 C 0.4463(7) 0.4799(7) 0.3548(6) 0.173(5) Uani 1 1 d U A 1
H10A H 0.4869 0.5313 0.3657 0.260 Uiso 1 1 calc R A 1
H10B H 0.4640 0.4586 0.3166 0.260 Uiso 1 1 calc R A 1
H10C H 0.4579 0.4516 0.3893 0.260 Uiso 1 1 calc R A 1
C11 C -0.1908(4) 1.02870(18) 0.1235(2) 0.100(2) Uani 1 1 d GU A 1
C12 C -0.1875(5) 1.10419(18) 0.1240(3) 0.215(6) Uani 1 1 d GU A 1
H12 H -0.2164 1.1268 0.1545 0.259 Uiso 1 1 calc R A 1
C13 C -0.1411(4) 1.14587(19) 0.0789(3) 0.332(9) Uani 1 1 d GU A 1
H13 H -0.1389 1.1964 0.0792 0.399 Uiso 1 1 calc R A 1
C14 C -0.0979(5) 1.1121(2) 0.0333(3) 0.273(7) Uani 1 1 d GU A 1
H14 H -0.0668 1.1399 0.0031 0.328 Uiso 1 1 calc R A 1
C15 C -0.1012(5) 1.0366(2) 0.0328(3) 0.260(7) Uani 1 1 d GU A 1
H15 H -0.0723 1.0139 0.0023 0.313 Uiso 1 1 calc R A 1
C16 C -0.1477(4) 0.99488(19) 0.0779(2) 0.207(5) Uani 1 1 d GU A 1
H16 H -0.1499 0.9444 0.0776 0.248 Uiso 1 1 calc R A 1
C21 C -0.3437(3) 0.35126(16) 0.22688(19) 0.0909(18) Uani 1 1 d GU A 1
C22 C -0.4333(3) 0.28614(17) 0.2156(3) 0.112(3) Uani 1 1 d GU A 1
H22 H -0.4939 0.2887 0.2286 0.134 Uiso 1 1 calc R A 1
C23 C -0.4242(4) 0.22421(16) 0.1866(2) 0.241(7) Uani 1 1 d GU A 1
H23 H -0.4765 0.1805 0.1865 0.290 Uiso 1 1 calc R A 1
C24 C -0.3437(5) 0.21720(17) 0.1558(2) 0.290(8) Uani 1 1 d GU A 1
H24 H -0.3426 0.1720 0.1337 0.348 Uiso 1 1 calc R A 1
C25 C -0.2645(5) 0.28401(19) 0.1606(3) 0.224(6) Uani 1 1 d GU A 1
H25 H -0.2107 0.2839 0.1384 0.269 Uiso 1 1 calc R A 1
C26 C -0.2626(3) 0.35062(17) 0.1973(2) 0.120(3) Uani 1 1 d GU A 1
H26 H -0.2074 0.3933 0.2012 0.144 Uiso 1 1 calc R A 1
C31 C 0.0964(6) 1.0260(3) 0.1989(3) 0.0844(17) Uani 1 1 d U A 1
C32 C 0.0557(7) 1.0665(4) 0.2391(4) 0.130(3) Uani 1 1 d U A 1
H32 H -0.0004 1.0420 0.2569 0.156 Uiso 1 1 calc R A 1
C33 C 0.0967(11) 1.1435(6) 0.2538(6) 0.189(5) Uani 1 1 d U A 1
H33 H 0.0651 1.1714 0.2782 0.226 Uiso 1 1 calc R A 1
C34 C 0.1850(14) 1.1785(5) 0.2318(6) 0.206(6) Uani 1 1 d U A 1
H34 H 0.2124 1.2304 0.2418 0.248 Uiso 1 1 calc R A 1
C35 C 0.2354(11) 1.1377(6) 0.1944(6) 0.198(5) Uani 1 1 d U A 1
H35 H 0.2978 1.1610 0.1828 0.238 Uiso 1 1 calc R A 1
C36 C 0.1877(9) 1.0620(4) 0.1760(4) 0.153(4) Uani 1 1 d U A 1
H36 H 0.2153 1.0342 0.1484 0.184 Uiso 1 1 calc R A 1
C41 C -0.2403(5) 0.7484(4) 0.0666(3) 0.0787(16) Uani 1 1 d U A 1
C42 C -0.1942(7) 0.8046(5) 0.0348(4) 0.135(3) Uani 1 1 d U A 1
H42 H -0.1468 0.8473 0.0572 0.162 Uiso 1 1 calc R A 1
C43 C -0.2175(9) 0.7989(7) -0.0318(4) 0.185(5) Uani 1 1 d U A 1
H43 H -0.1831 0.8368 -0.0537 0.223 Uiso 1 1 calc R A 1
C44 C -0.2889(11) 0.7392(7) -0.0645(5) 0.205(6) Uani 1 1 d U A 1
H44 H -0.3094 0.7381 -0.1081 0.246 Uiso 1 1 calc R A 1
C45 C -0.3289(10) 0.6832(7) -0.0344(5) 0.203(6) Uani 1 1 d U A 1
H45 H -0.3746 0.6401 -0.0575 0.244 Uiso 1 1 calc R A 1
C46 C -0.3050(8) 0.6860(5) 0.0317(4) 0.151(4) Uani 1 1 d U A 1
H46 H -0.3339 0.6447 0.0520 0.181 Uiso 1 1 calc R A 1
C49 C -0.3889(7) 0.6652(5) 0.4533(4) 0.130(3) Uani 1 1 d U A 1
H49 H -0.4269 0.6957 0.4675 0.156 Uiso 1 1 calc R A 1
C51 C -0.2395(4) 0.8691(3) 0.3446(3) 0.0577(11) Uani 1 1 d U A 1
C52 C -0.2470(5) 0.8837(3) 0.4089(3) 0.0774(15) Uani 1 1 d U A 1
H52 H -0.1893 0.8967 0.4395 0.093 Uiso 1 1 calc R A 1
C53 C -0.3408(6) 0.8789(4) 0.4274(4) 0.103(2) Uani 1 1 d U A 1
H53 H -0.3455 0.8885 0.4705 0.123 Uiso 1 1 calc R A 1
C54 C -0.4263(6) 0.8601(4) 0.3831(5) 0.110(2) Uani 1 1 d U A 1
H54 H -0.4887 0.8575 0.3959 0.132 Uiso 1 1 calc R A 1
C55 C -0.4194(5) 0.8451(4) 0.3199(4) 0.097(2) Uani 1 1 d U A 1
H55 H -0.4775 0.8321 0.2896 0.116 Uiso 1 1 calc R A 1
C56 C -0.3262(4) 0.8490(3) 0.3004(3) 0.0715(14) Uani 1 1 d U A 1
H56 H -0.3225 0.8380 0.2573 0.086 Uiso 1 1 calc R A 1
C61 C -0.2921(4) 0.6319(3) 0.3759(3) 0.0588(12) Uani 1 1 d U A 1
C62 C -0.3523(5) 0.6749(4) 0.3957(3) 0.094(2) Uani 1 1 d U A 1
H62 H -0.3681 0.7100 0.3706 0.112 Uiso 1 1 calc R A 1
C64 C -0.3704(7) 0.6122(5) 0.4892(4) 0.127(3) Uani 1 1 d U A 1
H64 H -0.3983 0.6046 0.5267 0.153 Uiso 1 1 calc R A 1
C65 C -0.3101(7) 0.5698(4) 0.4698(3) 0.108(2) Uani 1 1 d U A 1
H65 H -0.2960 0.5339 0.4946 0.129 Uiso 1 1 calc R A 1
C66 C -0.2702(5) 0.5802(3) 0.4134(3) 0.0754(15) Uani 1 1 d U A 1
H66 H -0.2283 0.5519 0.4008 0.090 Uiso 1 1 calc R A 1
C71 C -0.0076(4) 0.4629(3) 0.3475(3) 0.0588(12) Uani 1 1 d U A 1
C72 C -0.0178(5) 0.4132(3) 0.2936(3) 0.0885(18) Uani 1 1 d U A 1
H72 H -0.0308 0.4278 0.2533 0.106 Uiso 1 1 calc R A 1
C73 C -0.0087(7) 0.3416(4) 0.2988(5) 0.125(3) Uani 1 1 d U A 1
H73 H -0.0158 0.3085 0.2619 0.150 Uiso 1 1 calc R A 1
C74 C 0.0101(7) 0.3193(5) 0.3563(6) 0.131(3) Uani 1 1 d U A 1
H74 H 0.0143 0.2706 0.3590 0.157 Uiso 1 1 calc R A 1
C75 C 0.0233(7) 0.3686(5) 0.4118(5) 0.124(3) Uani 1 1 d U A 1
H75 H 0.0377 0.3537 0.4518 0.148 Uiso 1 1 calc R A 1
C76 C 0.0145(5) 0.4410(4) 0.4062(3) 0.0918(18) Uani 1 1 d U A 1
H76 H 0.0238 0.4747 0.4430 0.110 Uiso 1 1 calc R A 1
C81 C -0.2292(3) 0.5124(3) 0.09749(18) 0.0712(14) Uani 1 1 d GU A 1
C82 C -0.2118(4) 0.4909(4) 0.0364(2) 0.189(5) Uani 1 1 d GU A 1
H82 H -0.1460 0.4981 0.0281 0.227 Uiso 1 1 calc R A 1
C83 C -0.2929(6) 0.4589(4) -0.0120(2) 0.225(6) Uani 1 1 d GU A 1
H83 H -0.2812 0.4445 -0.0529 0.270 Uiso 1 1 calc R A 1
C84 C -0.3913(5) 0.4482(4) 0.0005(3) 0.179(5) Uani 1 1 d GU A 1
H84 H -0.4455 0.4267 -0.0319 0.215 Uiso 1 1 calc R A 1
C85 C -0.4087(3) 0.4697(4) 0.0615(3) 0.203(5) Uani 1 1 d GU A 1
H85 H -0.4746 0.4625 0.0699 0.244 Uiso 1 1 calc R A 1
C86 C -0.3277(3) 0.5017(4) 0.1100(2) 0.144(4) Uani 1 1 d GU A 1
H86 H -0.3393 0.5161 0.1509 0.172 Uiso 1 1 calc R A 1
C91 C -0.0430(4) 0.8059(3) 0.4971(2) 0.0567(11) Uani 1 1 d U A 1
C92 C -0.1311(5) 0.7737(3) 0.5204(3) 0.0783(16) Uani 1 1 d U A 1
H92 H -0.1657 0.7232 0.5075 0.094 Uiso 1 1 calc R A 1
C93 C -0.1678(7) 0.8159(4) 0.5626(4) 0.113(3) Uani 1 1 d U A 1
H93 H -0.2272 0.7942 0.5785 0.135 Uiso 1 1 calc R A 1
C94 C -0.1160(8) 0.8904(4) 0.5813(4) 0.120(3) Uani 1 1 d U A 1
H94 H -0.1403 0.9188 0.6103 0.144 Uiso 1 1 calc R A 1
C95 C -0.0299(7) 0.9232(4) 0.5579(3) 0.102(2) Uani 1 1 d U A 1
H95 H 0.0035 0.9740 0.5702 0.123 Uiso 1 1 calc R A 1
C96 C 0.0078(5) 0.8813(3) 0.5159(3) 0.0746(15) Uani 1 1 d U A 1
H96 H 0.0672 0.9035 0.5003 0.090 Uiso 1 1 calc R A 1
C101 C 0.3016(4) 0.5916(3) 0.2008(2) 0.0622(12) Uani 1 1 d U A 1
C102 C 0.3116(5) 0.5214(4) 0.1820(3) 0.099(2) Uani 1 1 d U A 1
H102 H 0.2545 0.4816 0.1660 0.118 Uiso 1 1 calc R A 1
C103 C 0.4069(6) 0.5104(5) 0.1868(4) 0.126(3) Uani 1 1 d U A 1
H103 H 0.4145 0.4632 0.1744 0.151 Uiso 1 1 calc R A 1
C104 C 0.4907(6) 0.5711(6) 0.2106(4) 0.118(3) Uani 1 1 d U A 1
H104 H 0.5550 0.5648 0.2116 0.142 Uiso 1 1 calc R A 1
C105 C 0.4814(5) 0.6384(5) 0.2320(4) 0.104(2) Uani 1 1 d U A 1
H105 H 0.5382 0.6776 0.2499 0.125 Uiso 1 1 calc R A 1
C106 C 0.3868(4) 0.6489(4) 0.2271(3) 0.0810(16) Uani 1 1 d U A 1
H106 H 0.3802 0.6956 0.2420 0.097 Uiso 1 1 calc R A 1
C111 C 0.2973(3) 0.6993(3) 0.4565(2) 0.0509(10) Uani 1 1 d U A 1
C112 C 0.2251(5) 0.6446(3) 0.4790(3) 0.0728(14) Uani 1 1 d U A 1
H112 H 0.1613 0.6241 0.4550 0.087 Uiso 1 1 calc R A 1
C113 C 0.2486(6) 0.6205(4) 0.5379(3) 0.098(2) Uani 1 1 d U A 1
H113 H 0.1995 0.5844 0.5533 0.117 Uiso 1 1 calc R A 1
C114 C 0.3407(7) 0.6482(5) 0.5726(3) 0.102(2) Uani 1 1 d U A 1
H114 H 0.3558 0.6300 0.6111 0.122 Uiso 1 1 calc R A 1
C115 C 0.4126(6) 0.7035(5) 0.5515(3) 0.103(2) Uani 1 1 d U A 1
H115 H 0.4759 0.7237 0.5763 0.123 Uiso 1 1 calc R A 1
C116 C 0.3917(4) 0.7296(4) 0.4929(3) 0.0769(15) Uani 1 1 d U A 1
H116 H 0.4407 0.7669 0.4786 0.092 Uiso 1 1 calc R A 1
C121 C 0.2971(4) 0.9932(3) 0.3743(2) 0.0563(11) Uani 1 1 d U A 1
C122 C 0.3754(5) 0.9864(4) 0.4161(4) 0.103(2) Uani 1 1 d U A 1
H122 H 0.3646 0.9480 0.4422 0.124 Uiso 1 1 calc R A 1
C123 C 0.4708(6) 1.0360(5) 0.4202(4) 0.133(3) Uani 1 1 d U A 1
H123 H 0.5240 1.0299 0.4483 0.160 Uiso 1 1 calc R A 1
C124 C 0.4877(6) 1.0931(5) 0.3839(5) 0.126(3) Uani 1 1 d U A 1
H124 H 0.5510 1.1283 0.3890 0.151 Uiso 1 1 calc R A 1
C125 C 0.4121(6) 1.0985(5) 0.3402(5) 0.141(3) Uani 1 1 d U A 1
H125 H 0.4244 1.1357 0.3130 0.169 Uiso 1 1 calc R A 1
C126 C 0.3159(5) 1.0490(4) 0.3355(4) 0.109(3) Uani 1 1 d U A 1
H126 H 0.2639 1.0539 0.3057 0.131 Uiso 1 1 calc R A 1
C131 C 0.3551(4) 0.9121(3) 0.1788(3) 0.0802(16) Uani 1 1 d U A 1
C132 C 0.4499(5) 0.9573(4) 0.1999(5) 0.126(3) Uani 1 1 d U A 1
H132 H 0.4827 0.9539 0.2400 0.151 Uiso 1 1 calc R A 1
C133 C 0.4986(7) 1.0094(6) 0.1615(7) 0.177(5) Uani 1 1 d U A 1
H133 H 0.5642 1.0397 0.1758 0.212 Uiso 1 1 calc R A 1
C134 C 0.4506(9) 1.0158(7) 0.1037(8) 0.206(6) Uani 1 1 d U A 1
H134 H 0.4824 1.0521 0.0795 0.247 Uiso 1 1 calc R A 1
C135 C 0.3583(9) 0.9706(7) 0.0809(6) 0.169(4) Uani 1 1 d U A 1
H135 H 0.3262 0.9745 0.0408 0.202 Uiso 1 1 calc R A 1
C136 C 0.3105(6) 0.9171(5) 0.1183(4) 0.116(3) Uani 1 1 d U A 1
H136 H 0.2472 0.8842 0.1020 0.139 Uiso 1 1 calc R A 1
C141 C 0.0194(4) 0.6861(3) 0.01144(19) 0.057(3) Uani 0.691(7) 1 d PGU A 1
C142 C -0.0353(7) 0.7083(4) -0.0388(3) 0.170(6) Uani 0.691(7) 1 d PGU A 1
H142 H -0.0542 0.7524 -0.0327 0.204 Uiso 0.691(7) 1 calc PR A 1
C143 C -0.0618(8) 0.6645(5) -0.0982(2) 0.207(7) Uani 0.691(7) 1 d PGU A 1
H143 H -0.0984 0.6794 -0.1318 0.249 Uiso 0.691(7) 1 calc PR A 1
C144 C -0.0336(6) 0.5986(4) -0.1073(2) 0.151(5) Uani 0.691(7) 1 d PGU A 1
H144 H -0.0514 0.5694 -0.1470 0.181 Uiso 0.691(7) 1 calc PR A 1
C145 C 0.0211(8) 0.5765(4) -0.0571(4) 0.193(6) Uani 0.691(7) 1 d PGU A 1
H145 H 0.0400 0.5324 -0.0632 0.232 Uiso 0.691(7) 1 calc PR A 1
C146 C 0.0476(7) 0.6202(4) 0.0023(3) 0.167(5) Uani 0.691(7) 1 d PGU A 1
H146 H 0.0842 0.6054 0.0359 0.200 Uiso 0.691(7) 1 calc PR A 1
C41A C 0.0197(4) 0.6851(3) 0.01381(18) 0.092(8) Uani 0.309(7) 1 d PGU A 2
C42A C -0.0620(4) 0.6300(4) -0.0048(3) 0.126(7) Uiso 0.309(7) 1 d PGU A 2
H42A H -0.1092 0.6208 0.0233 0.151 Uiso 0.309(7) 1 calc PR A 2
C43A C -0.0848(5) 0.5851(4) -0.0605(3) 0.150(9) Uiso 0.309(7) 1 d PGU A 2
H43A H -0.1429 0.5445 -0.0668 0.180 Uiso 0.309(7) 1 calc PR A 2
C44A C -0.0294(6) 0.5955(4) -0.1071(3) 0.140(9) Uani 0.309(7) 1 d PGU A 2
H44A H -0.0484 0.5878 -0.1513 0.169 Uiso 0.309(7) 1 calc PR A 2
C45A C 0.0740(5) 0.6234(6) -0.0672(4) 0.144(9) Uiso 0.309(7) 1 d PGU A 2
H45A H 0.1265 0.6035 -0.0752 0.173 Uiso 0.309(7) 1 calc PR A 2
C46A C 0.0849(3) 0.6752(5) -0.0227(3) 0.097(6) Uiso 0.309(7) 1 d PGU A 2
H46A H 0.1477 0.7112 -0.0147 0.116 Uiso 0.309(7) 1 calc PR A 2

loop_
_atom_site_aniso_label
_atom_site_aniso_U_11
_atom_site_aniso_U_22
_atom_site_aniso_U_33
_atom_site_aniso_U_23
_atom_site_aniso_U_13
_atom_site_aniso_U_12
Cd1 0.0730(3) 0.0735(2) 0.0600(2) 0.02175(19) 0.01351(19) 0.0330(2)
Cd2 0.0545(2) 0.05362(19) 0.0552(2) 0.00585(15) 0.00844(16) 0.01300(15)
Cd3 0.0517(2) 0.05304(19) 0.0570(2) 0.00148(15) 0.00820(16) 0.01486(15)
Cd4 0.0531(2) 0.0707(2) 0.0645(2) 0.00202(19) 0.00743(18) 0.01452(17)
Cd5 0.0589(2) 0.05266(19) 0.0536(2) 0.00604(15) 0.00298(16) 0.01867(16)
Cd6 0.05313(19) 0.04495(17) 0.0526(2) 0.00591(14) 0.00582(15) 0.00763(14)
Cd7 0.04618(18) 0.04959(17) 0.04498(18) 0.00602(14) 0.00928(14) 0.01486(14)
Cd8 0.04854(19) 0.05882(19) 0.04317(18) 0.00051(15) 0.00378(14) 0.01086(15)
S1 0.0990(12) 0.1077(13) 0.1122(14) 0.0509(11) 0.0364(11) 0.0625(11)
S2 0.0843(11) 0.0723(9) 0.1069(13) 0.0156(9) 0.0335(10) 0.0005(8)
S3 0.0672(8) 0.0530(6) 0.0524(7) 0.0108(5) 0.0081(6) 0.0157(6)
S4 0.0579(7) 0.0776(8) 0.0564(7) 0.0129(6) 0.0076(6) 0.0254(6)
S5 0.0543(7) 0.0518(6) 0.0537(7) 0.0119(5) 0.0107(5) 0.0192(5)
S6 0.0428(6) 0.0537(6) 0.0583(7) 0.0096(5) 0.0097(5) 0.0128(5)
S7 0.0501(6) 0.0562(6) 0.0591(7) 0.0060(5) 0.0075(5) 0.0166(5)
S8 0.0558(7) 0.0571(7) 0.0498(7) -0.0020(5) 0.0074(5) 0.0098(5)
S9 0.0617(7) 0.0479(6) 0.0423(6) 0.0057(5) 0.0089(5) 0.0221(5)
S10 0.0480(6) 0.0643(7) 0.0593(7) -0.0054(6) 0.0044(5) 0.0202(5)
S11 0.0504(6) 0.0521(6) 0.0495(6) 0.0063(5) 0.0045(5) 0.0137(5)
S12 0.0513(6) 0.0432(5) 0.0538(7) 0.0016(5) 0.0029(5) 0.0119(5)
S13 0.0449(6) 0.0632(7) 0.0652(8) 0.0072(6) 0.0047(6) 0.0064(5)
S14 0.0563(7) 0.0589(7) 0.0433(6) 0.0006(5) 0.0090(5) 0.0113(5)
S15 0.0405(5) 0.0406(5) 0.0401(5) 0.0031(4) 0.0054(4) 0.0103(4)
O1 0.085(3) 0.075(2) 0.056(2) 0.0013(18) -0.0061(19) 0.017(2)
O2 0.083(3) 0.137(4) 0.113(4) -0.001(3) 0.052(3) 0.022(3)
O3 0.073(3) 0.087(3) 0.102(3) 0.026(2) 0.022(2) 0.042(2)
N1 0.091(4) 0.093(3) 0.056(3) -0.001(2) 0.007(3) 0.007(3)
N2 0.098(5) 0.197(8) 0.176(8) 0.052(7) 0.077(5) 0.027(5)
N3 0.074(3) 0.088(3) 0.113(4) 0.023(3) 0.021(3) 0.044(3)
C1 0.066(3) 0.071(3) 0.067(3) -0.001(3) -0.001(3) 0.008(3)
C3 0.225(11) 0.097(5) 0.102(6) -0.030(4) 0.009(7) 0.029(6)
C4 0.216(11) 0.157(8) 0.088(5) 0.038(5) 0.026(7) -0.021(8)
C5 0.135(7) 0.223(12) 0.278(14) 0.059(10) 0.120(8) 0.054(8)
C6 0.38(2) 0.41(3) 0.48(3) 0.26(2) 0.32(2) 0.12(2)
C7 0.273(16) 0.32(2) 0.300(19) 0.039(17) -0.043(14) 0.113(18)
C8 0.101(5) 0.092(4) 0.106(5) 0.031(4) 0.022(4) 0.039(4)
C9 0.178(9) 0.087(5) 0.305(16) 0.006(8) -0.007(11) 0.020(6)
C10 0.099(5) 0.252(12) 0.211(11) 0.140(10) 0.047(6) 0.078(6)
C11 0.118(6) 0.104(5) 0.093(5) 0.041(4) 0.002(4) 0.052(4)
C12 0.403(17) 0.075(5) 0.189(10) 0.059(6) 0.167(10) 0.037(7)
C13 0.54(2) 0.201(11) 0.330(18) 0.121(12) 0.272(15) 0.111(14)
C14 0.361(17) 0.274(13) 0.314(16) 0.204(13) 0.216(13) 0.188(13)
C15 0.336(16) 0.246(12) 0.303(15) 0.153(12) 0.216(13) 0.147(13)
C16 0.291(14) 0.178(9) 0.248(12) 0.125(8) 0.181(10) 0.139(10)
C21 0.084(4) 0.074(3) 0.097(5) 0.015(3) -0.005(3) -0.001(3)
C22 0.092(5) 0.052(3) 0.154(7) 0.005(4) 0.013(4) -0.037(3)
C23 0.193(12) 0.168(9) 0.313(17) -0.043(10) 0.052(11) -0.019(9)
C24 0.237(15) 0.197(11) 0.378(19) -0.129(13) 0.072(13) 0.004(9)
C25 0.157(9) 0.199(11) 0.271(14) -0.106(10) 0.032(9) 0.015(7)
C26 0.097(5) 0.117(6) 0.127(7) -0.014(5) 0.015(5) 0.011(4)
C31 0.136(5) 0.051(3) 0.056(3) 0.018(2) -0.002(3) 0.015(3)
C32 0.149(7) 0.087(4) 0.141(7) -0.031(5) -0.014(5) 0.042(4)
C33 0.259(13) 0.082(5) 0.197(11) -0.049(7) -0.048(9) 0.057(7)
C34 0.363(16) 0.052(5) 0.150(10) 0.009(5) -0.035(10) 0.002(6)
C35 0.287(13) 0.086(6) 0.158(10) 0.044(6) 0.024(9) -0.053(7)
C36 0.225(9) 0.077(4) 0.123(7) 0.015(4) 0.060(7) -0.029(5)
C41 0.073(4) 0.095(4) 0.058(3) 0.017(3) -0.010(3) 0.013(3)
C42 0.140(7) 0.152(7) 0.067(4) 0.034(4) -0.007(4) -0.032(6)
C43 0.211(11) 0.196(10) 0.076(5) 0.052(6) -0.019(6) -0.056(8)
C44 0.249(13) 0.193(11) 0.089(6) 0.045(6) -0.061(7) -0.047(9)
C45 0.243(12) 0.186(10) 0.082(5) 0.021(6) -0.049(7) -0.074(9)
C46 0.174(8) 0.133(7) 0.083(4) 0.022(5) -0.033(5) -0.040(6)
C49 0.154(7) 0.146(7) 0.136(7) 0.045(5) 0.100(6) 0.079(6)
C51 0.065(3) 0.053(3) 0.068(3) 0.021(2) 0.021(2) 0.031(2)
C52 0.093(4) 0.083(4) 0.074(3) 0.020(3) 0.037(3) 0.042(3)
C53 0.123(5) 0.104(5) 0.115(5) 0.038(4) 0.072(4) 0.057(5)
C54 0.093(4) 0.098(5) 0.176(7) 0.057(5) 0.070(5) 0.056(4)
C55 0.062(3) 0.092(4) 0.149(6) 0.049(5) 0.024(4) 0.029(3)
C56 0.057(3) 0.075(3) 0.089(4) 0.030(3) 0.016(3) 0.021(3)
C61 0.052(3) 0.058(3) 0.072(3) 0.016(2) 0.022(2) 0.017(2)
C62 0.104(5) 0.095(4) 0.113(5) 0.036(4) 0.062(4) 0.054(4)
C64 0.167(8) 0.130(7) 0.109(6) 0.039(5) 0.092(6) 0.046(5)
C65 0.162(7) 0.091(5) 0.085(5) 0.036(4) 0.051(5) 0.041(4)
C66 0.093(4) 0.069(3) 0.075(4) 0.021(3) 0.030(3) 0.030(3)
C71 0.048(3) 0.058(3) 0.072(3) 0.024(2) 0.010(2) 0.013(2)
C72 0.105(5) 0.063(3) 0.093(4) 0.007(3) -0.008(4) 0.028(3)
C73 0.139(7) 0.075(4) 0.152(6) -0.009(4) -0.029(6) 0.045(5)
C74 0.119(6) 0.078(5) 0.196(8) 0.046(5) -0.008(7) 0.033(5)
C75 0.129(7) 0.121(6) 0.141(6) 0.080(5) 0.023(6) 0.050(6)
C76 0.095(5) 0.106(4) 0.085(4) 0.045(4) 0.020(4) 0.032(4)
C81 0.078(3) 0.063(3) 0.059(3) -0.006(2) -0.003(3) 0.008(3)
C82 0.168(7) 0.299(13) 0.077(5) -0.077(7) -0.029(5) 0.079(9)
C83 0.247(10) 0.291(14) 0.113(7) -0.106(8) -0.078(7) 0.124(12)
C84 0.188(8) 0.128(7) 0.152(7) 0.005(7) -0.092(7) -0.016(7)
C85 0.095(6) 0.294(14) 0.149(7) 0.074(9) -0.050(5) -0.048(7)
C86 0.067(4) 0.236(10) 0.102(5) 0.045(6) -0.013(4) 0.005(5)
C91 0.081(3) 0.056(3) 0.044(3) 0.012(2) 0.013(2) 0.034(2)
C92 0.101(4) 0.071(3) 0.083(4) 0.020(3) 0.044(3) 0.042(3)
C93 0.163(7) 0.101(4) 0.117(6) 0.038(4) 0.092(5) 0.071(4)
C94 0.211(9) 0.101(5) 0.092(5) 0.018(4) 0.077(6) 0.093(5)
C95 0.162(7) 0.072(4) 0.085(5) -0.008(3) 0.025(4) 0.056(4)
C96 0.099(4) 0.059(3) 0.070(4) -0.003(3) 0.013(3) 0.033(3)
C101 0.055(3) 0.082(3) 0.052(3) -0.004(2) 0.006(2) 0.027(2)
C102 0.084(4) 0.114(5) 0.099(5) -0.035(4) -0.006(4) 0.054(4)
C103 0.108(5) 0.150(6) 0.129(6) -0.044(5) -0.016(5) 0.085(5)
C104 0.075(4) 0.172(7) 0.118(6) -0.012(6) -0.001(4) 0.068(5)
C105 0.058(3) 0.127(5) 0.125(6) 0.012(5) -0.003(4) 0.029(4)
C106 0.053(3) 0.088(4) 0.101(5) 0.007(3) 0.003(3) 0.024(3)
C111 0.053(3) 0.053(2) 0.050(3) 0.006(2) 0.007(2) 0.022(2)
C112 0.079(4) 0.063(3) 0.073(4) 0.021(3) 0.006(3) 0.013(3)
C113 0.129(5) 0.087(4) 0.089(5) 0.045(4) 0.023(4) 0.038(4)
C114 0.132(6) 0.128(6) 0.073(4) 0.043(4) 0.013(4) 0.075(5)
C115 0.095(5) 0.143(6) 0.077(4) 0.021(4) -0.009(4) 0.051(4)
C116 0.057(3) 0.098(4) 0.072(4) 0.015(3) -0.001(3) 0.020(3)
C121 0.050(3) 0.049(2) 0.065(3) -0.002(2) 0.006(2) 0.0089(19)
C122 0.075(4) 0.102(5) 0.110(5) 0.032(4) -0.022(4) -0.001(3)
C123 0.074(4) 0.154(7) 0.137(7) 0.034(5) -0.028(5) -0.012(5)
C124 0.061(4) 0.110(6) 0.178(9) 0.022(5) -0.003(4) -0.018(4)
C125 0.083(5) 0.125(6) 0.192(9) 0.077(6) 0.008(5) -0.017(4)
C126 0.071(4) 0.102(5) 0.135(6) 0.059(4) -0.009(4) -0.012(3)
C131 0.061(3) 0.078(4) 0.101(4) 0.030(3) 0.019(3) 0.010(3)
C132 0.071(4) 0.102(5) 0.187(8) 0.058(5) 0.002(4) -0.010(4)
C133 0.084(6) 0.147(8) 0.287(13) 0.114(9) 0.019(6) -0.011(5)
C134 0.136(9) 0.194(10) 0.277(13) 0.160(11) 0.041(8) -0.012(7)
C135 0.146(8) 0.184(10) 0.166(9) 0.103(8) 0.037(6) 0.001(7)
C136 0.111(6) 0.116(6) 0.105(5) 0.041(4) 0.017(4) -0.005(4)
C141 0.047(5) 0.071(5) 0.044(4) -0.005(4) 0.016(4) 0.001(4)
C142 0.275(14) 0.144(10) 0.079(7) -0.038(6) -0.071(8) 0.099(9)
C143 0.342(18) 0.185(12) 0.065(7) -0.043(7) -0.072(9) 0.089(12)
C144 0.130(10) 0.174(10) 0.103(8) -0.076(8) 0.000(8) 0.004(8)
C145 0.234(13) 0.166(11) 0.166(10) -0.100(8) -0.025(10) 0.095(10)
C146 0.247(12) 0.140(9) 0.114(7) -0.056(7) -0.041(8) 0.108(8)
C41A 0.104(16) 0.110(15) 0.073(14) -0.010(14) 0.018(13) 0.051(14)
C44A 0.176(16) 0.190(16) 0.076(14) -0.016(14) 0.065(13) 0.078(14)

loop_
_atom_type_symbol
_atom_type_description
_atom_type_scat_dispersion_real
_atom_type_scat_dispersion_imag
_atom_type_scat_source
C C 0.0033 0.0016 'International Tables Vol C Tables 4.2.6.8 and 6.1.1.4'
H H 0.0000 0.0000 'International Tables Vol C Tables 4.2.6.8 and 6.1.1.4'
O O 0.0106 0.0060 'International Tables Vol C Tables 4.2.6.8 and 6.1.1.4'
N N 0.0061 0.0033 'International Tables Vol C Tables 4.2.6.8 and 6.1.1.4'
S S 0.1246 0.1234 'International Tables Vol C Tables 4.2.6.8 and 6.1.1.4'
Cd Cd -0.8075 1.2024 'International Tables Vol C Tables 4.2.6.8 and 6.1.1.4'

loop_
_geom_angle_atom_site_label_1
_geom_angle_atom_site_label_2
_geom_angle_atom_site_label_3
_geom_angle
S1 Cd1 S3 118.21(5)
S1 Cd1 S5 106.93(5)
S3 Cd1 S5 105.60(4)
S1 Cd1 S4 116.19(6)
S3 Cd1 S4 105.73(4)
S5 Cd1 S4 102.58(4)
S2 Cd2 S8 120.38(5)
S2 Cd2 S7 121.97(6)
S8 Cd2 S7 102.52(4)
S2 Cd2 S6 97.93(5)
S8 Cd2 S6 109.09(4)
S7 Cd2 S6 103.07(4)
O3 Cd3 S7 91.33(11)
O3 Cd3 S10 88.11(11)
S7 Cd3 S10 121.59(4)
O3 Cd3 S11 89.90(11)
S7 Cd3 S11 120.83(4)
S10 Cd3 S11 117.58(4)
O3 Cd3 S15 178.40(10)
S7 Cd3 S15 90.07(4)
S10 Cd3 S15 90.51(4)
S11 Cd3 S15 90.04(3)
O2 Cd4 S10 103.71(16)
O2 Cd4 S14 106.84(15)
S10 Cd4 S14 116.45(4)
O2 Cd4 S13 98.17(14)
S10 Cd4 S13 117.07(4)
S14 Cd4 S13 111.87(4)
O1 Cd5 S11 104.60(11)
O1 Cd5 S12 103.91(11)
S11 Cd5 S12 119.71(4)
O1 Cd5 S9 97.87(11)
S11 Cd5 S9 112.99(4)
S12 Cd5 S9 114.14(4)
S3 Cd6 S15 113.45(4)
S3 Cd6 S12 114.87(4)
S15 Cd6 S12 103.65(4)
S3 Cd6 S13 116.35(5)
S15 Cd6 S13 97.53(4)
S12 Cd6 S13 108.98(4)
S6 Cd7 S5 111.77(4)
S6 Cd7 S15 109.63(4)
S5 Cd7 S15 109.02(4)
S6 Cd7 S9 113.14(4)
S5 Cd7 S9 112.67(4)
S15 Cd7 S9 99.90(4)
S8 Cd8 S4 116.18(5)
S8 Cd8 S15 102.10(4)
S4 Cd8 S15 111.72(4)
S8 Cd8 S14 117.15(4)
S4 Cd8 S14 108.66(4)
S15 Cd8 S14 99.50(4)
C11 S1 Cd1 106.14(17)
C21 S2 Cd2 110.03(16)
C31 S3 Cd6 103.2(2)
C31 S3 Cd1 107.1(3)
Cd6 S3 Cd1 102.62(5)
C41 S4 Cd8 99.6(2)
C41 S4 Cd1 108.7(2)
Cd8 S4 Cd1 105.93(5)
C51 S5 Cd7 103.26(15)
C51 S5 Cd1 106.12(18)
Cd7 S5 Cd1 105.71(4)
C61 S6 Cd7 101.54(17)
C61 S6 Cd2 106.81(16)
Cd7 S6 Cd2 103.56(4)
C71 S7 Cd3 105.53(16)
C71 S7 Cd2 103.90(17)
Cd3 S7 Cd2 116.23(5)
C81 S8 Cd8 107.04(17)
C81 S8 Cd2 107.70(16)
Cd8 S8 Cd2 102.19(4)
C91 S9 Cd5 108.40(18)
C91 S9 Cd7 104.00(16)
Cd5 S9 Cd7 93.62(4)
C101 S10 Cd4 103.28(19)
C101 S10 Cd3 106.45(17)
Cd4 S10 Cd3 103.36(4)
C111 S11 Cd5 97.65(15)
C111 S11 Cd3 107.72(16)
Cd5 S11 Cd3 103.14(4)
C121 S12 Cd5 109.07(17)
C121 S12 Cd6 102.08(17)
Cd5 S12 Cd6 94.82(4)
C131 S13 Cd4 106.1(2)
C131 S13 Cd6 108.9(2)
Cd4 S13 Cd6 92.17(4)
C141 S14 Cd4 109.51(17)
C141 S14 Cd8 108.53(17)
Cd4 S14 Cd8 94.76(4)
Cd8 S15 Cd6 103.20(4)
Cd8 S15 Cd7 97.91(4)
Cd6 S15 Cd7 102.26(4)
Cd8 S15 Cd3 113.89(4)
Cd6 S15 Cd3 122.63(4)
Cd7 S15 Cd3 113.53(4)
C1 O1 Cd5 126.4(4)
C5 O2 Cd4 147.1(9)
C8 O3 Cd3 138.8(5)
C1 N1 C3 122.8(6)
C1 N1 C4 120.9(7)
C3 N1 C4 116.2(6)
C5 N2 C6 142.1(16)
C5 N2 C7 107.0(13)
C6 N2 C7 109.7(14)
C8 N3 C9 121.6(7)
C8 N3 C10 122.7(8)
C9 N3 C10 115.5(8)
O1 C1 N1 124.3(6)
O2 C5 N2 150.6(17)
O3 C8 N3 128.4(7)
C12 C11 C16 120.0
C12 C11 S1 121.81(14)
C16 C11 S1 118.06(14)
C11 C12 C13 120.0
C14 C13 C12 120.0
C13 C14 C15 120.0
C16 C15 C14 120.0
C15 C16 C11 120.0
C26 C21 C22 120.3
C26 C21 S2 118.2(2)
C22 C21 S2 121.4(2)
C23 C22 C21 116.8
C22 C23 C24 126.2
C23 C24 C25 114.4
C26 C25 C24 123.0
C21 C26 C25 118.0
C32 C31 C36 119.8(7)
C32 C31 S3 123.8(6)
C36 C31 S3 116.4(6)
C31 C32 C33 120.9(11)
C34 C33 C32 119.2(12)
C33 C34 C35 122.0(9)
C36 C35 C34 117.1(12)
C35 C36 C31 120.5(11)
C42 C41 C46 117.7(7)
C42 C41 S4 123.1(5)
C46 C41 S4 119.2(6)
C41 C42 C43 120.1(8)
C44 C43 C42 120.7(9)
C45 C44 C43 119.0(9)
C44 C45 C46 121.5(9)
C41 C46 C45 120.5(8)
C64 C49 C62 121.3(7)
C56 C51 C52 118.9(5)
C56 C51 S5 122.7(4)
C52 C51 S5 118.4(4)
C51 C52 C53 119.8(7)
C54 C53 C52 120.9(7)
C55 C54 C53 119.5(7)
C54 C55 C56 120.5(7)
C51 C56 C55 120.4(6)
C66 C61 C62 119.4(5)
C66 C61 S6 124.0(4)
C62 C61 S6 116.5(4)
C61 C62 C49 119.3(6)
C49 C64 C65 119.4(7)
C64 C65 C66 120.3(7)
C61 C66 C65 120.2(6)
C76 C71 C72 118.9(6)
C76 C71 S7 118.9(5)
C72 C71 S7 122.2(4)
C71 C72 C73 120.5(7)
C74 C73 C72 120.8(8)
C73 C74 C75 120.4(8)
C74 C75 C76 118.6(8)
C71 C76 C75 120.8(8)
C82 C81 C86 120.0
C82 C81 S8 118.3(3)
C86 C81 S8 121.7(3)
C83 C82 C81 120.0
C82 C83 C84 120.0
C85 C84 C83 120.0
C86 C85 C84 120.0
C85 C86 C81 120.0
C92 C91 C96 119.7(5)
C92 C91 S9 117.0(4)
C96 C91 S9 123.3(4)
C93 C92 C91 120.2(6)
C92 C93 C94 119.4(7)
C95 C94 C93 121.1(6)
C94 C95 C96 119.9(7)
C95 C96 C91 119.7(6)
C106 C101 C102 119.0(5)
C106 C101 S10 122.7(4)
C102 C101 S10 118.2(4)
C101 C102 C103 119.9(7)
C102 C103 C104 118.7(7)
C105 C104 C103 121.7(7)
C104 C105 C106 119.1(7)
C105 C106 C101 121.3(6)
C112 C111 C116 119.6(5)
C112 C111 S11 122.7(4)
C116 C111 S11 117.6(4)
C111 C112 C113 119.5(6)
C114 C113 C112 121.3(7)
C113 C114 C115 119.8(7)
C114 C115 C116 120.5(7)
C111 C116 C115 119.3(6)
C122 C121 C126 118.3(5)
C122 C121 S12 123.6(5)
C126 C121 S12 118.1(4)
C121 C122 C123 120.6(7)
C124 C123 C122 120.8(8)
C125 C124 C123 119.3(7)
C124 C125 C126 120.5(8)
C121 C126 C125 120.4(7)
C132 C131 C136 118.2(7)
C132 C131 S13 118.6(6)
C136 C131 S13 123.0(5)
C131 C132 C133 120.1(9)
C134 C133 C132 120.3(9)
C135 C134 C133 120.9(10)
C134 C135 C136 118.9(11)
C131 C136 C135 121.5(8)
C142 C141 C146 120.0
C142 C141 S14 115.9(3)
C146 C141 S14 124.1(3)
C141 C142 C143 120.0
C144 C143 C142 120.0
C143 C144 C145 120.0
C146 C145 C144 120.0
C145 C146 C141 120.0
C42A C41A C46A 106.4
C41A C42A C43A 126.2
C44A C43A C42A 123.5
C43A C44A C45A 99.0
C46A C45A C44A 115.9
C45A C46A C41A 128.4

loop_
_geom_bond_atom_site_label_1
_geom_bond_atom_site_label_2
_geom_bond_distance
Cd1 S1 2.4581(16)
Cd1 S3 2.5648(14)
Cd1 S5 2.5862(13)
Cd1 S4 2.5891(15)
Cd2 S2 2.4635(16)
Cd2 S8 2.5443(13)
Cd2 S7 2.5791(13)
Cd2 S6 2.5944(12)
Cd3 O3 2.363(4)
Cd3 S7 2.5479(13)
Cd3 S10 2.5636(13)
Cd3 S11 2.5833(12)
Cd3 S15 2.7885(11)
Cd4 O2 2.221(5)
Cd4 S10 2.4971(14)
Cd4 S14 2.5129(13)
Cd4 S13 2.5394(13)
Cd5 O1 2.266(4)
Cd5 S11 2.5018(12)
Cd5 S12 2.5114(12)
Cd5 S9 2.5203(13)
Cd6 S3 2.5162(13)
Cd6 S15 2.5323(10)
Cd6 S12 2.5457(12)
Cd6 S13 2.5530(13)
Cd7 S6 2.5022(12)
Cd7 S5 2.5327(12)
Cd7 S15 2.5342(11)
Cd7 S9 2.5463(12)
Cd8 S8 2.5212(13)
Cd8 S4 2.5273(13)
Cd8 S15 2.5305(11)
Cd8 S14 2.5551(13)
S1 C11 1.723(4)
S2 C21 1.718(4)
S3 C31 1.779(6)
S4 C41 1.778(6)
S5 C51 1.781(5)
S6 C61 1.784(5)
S7 C71 1.774(5)
S8 C81 1.766(3)
S9 C91 1.792(5)
S10 C101 1.784(5)
S11 C111 1.787(5)
S12 C121 1.777(5)
S13 C131 1.760(6)
S14 C141 1.772(4)
O1 C1 1.230(7)
O2 C5 1.077(12)
O3 C8 1.192(8)
N1 C1 1.307(7)
N1 C3 1.426(9)
N1 C4 1.449(9)
N2 C5 1.214(12)
N2 C6 1.359(12)
N2 C7 1.430(17)
N3 C8 1.301(8)
N3 C9 1.405(10)
N3 C10 1.446(9)
C11 C12 1.3900
C11 C16 1.3900
C12 C13 1.3900
C13 C14 1.3900
C14 C15 1.3900
C15 C16 1.3900
C21 C26 1.3571
C21 C22 1.4595
C22 C23 1.3028
C23 C24 1.3920
C24 C25 1.4037
C25 C26 1.3966
C31 C32 1.362(10)
C31 C36 1.426(11)
C32 C33 1.379(12)
C33 C34 1.38(2)
C34 C35 1.420(19)
C35 C36 1.381(12)
C41 C42 1.347(9)
C41 C46 1.351(9)
C42 C43 1.398(11)
C43 C44 1.341(13)
C44 C45 1.297(13)
C45 C46 1.395(12)
C49 C64 1.355(11)
C49 C62 1.385(9)
C51 C56 1.375(7)
C51 C52 1.387(7)
C52 C53 1.389(9)
C53 C54 1.366(11)
C54 C55 1.363(11)
C55 C56 1.393(8)
C61 C66 1.371(7)
C61 C62 1.381(7)
C64 C65 1.371(11)
C65 C66 1.384(8)
C71 C76 1.369(8)
C71 C72 1.375(8)
C72 C73 1.382(9)
C73 C74 1.339(12)
C74 C75 1.390(13)
C75 C76 1.397(10)
C81 C82 1.3900
C81 C86 1.3900
C82 C83 1.3900
C83 C84 1.3900
C84 C85 1.3900
C85 C86 1.3900
C91 C92 1.377(8)
C91 C96 1.384(7)
C92 C93 1.373(8)
C93 C94 1.373(11)
C94 C95 1.359(11)
C95 C96 1.375(8)
C101 C106 1.379(8)
C101 C102 1.379(8)
C102 C103 1.388(9)
C103 C104 1.389(11)
C104 C105 1.340(10)
C105 C106 1.374(8)
C111 C112 1.380(7)
C111 C116 1.383(7)
C112 C113 1.394(8)
C113 C114 1.340(10)
C114 C115 1.372(10)
C115 C116 1.397(9)
C121 C122 1.359(8)
C121 C126 1.367(8)
C122 C123 1.380(10)
C123 C124 1.348(11)
C124 C125 1.346(11)
C125 C126 1.387(9)
C131 C132 1.353(9)
C131 C136 1.377(10)
C132 C133 1.403(12)
C133 C134 1.353(16)
C134 C135 1.334(15)
C135 C136 1.399(10)
C141 C142 1.3900
C141 C146 1.3900
C142 C143 1.3900
C143 C144 1.3900
C144 C145 1.3900
C145 C146 1.3900
C41A C42A 1.2976
C41A C46A 1.2989
C42A C43A 1.3384
C43A C44A 1.3181
C44A C45A 1.5084
C45A C46A 1.2546
